data_1534580
loop_
_publ_author_name
'Gieck, C.'
'Cavet, S.'
'Schreyer, M.'
'Faessler, T.F.'
'Claus, P.'

_publ_section_title
;
 Synthesis, crystal structure, and catalytic properties of Mg Co6 Ge6
;
_journal_name_full 'Chemistry - A European Journal'
_journal_page_first 1924
_journal_page_last 1930
_journal_volume 12
_journal_year 2006
_chemical_formula_sum 'Co6 Ge6 Mg'
_chemical_name_systematic 'Mg Co6 Ge6'
_space_group_IT_number 191
_symmetry_space_group_name_Hall '-P 6 2'
_symmetry_space_group_name_H-M 'P 6/m m m'
_cell_angle_alpha 90
_cell_angle_beta 90
_cell_angle_gamma 120
_cell_formula_units_Z 1
_cell_length_a 5.0709
_cell_length_b 5.0709
_cell_length_c 7.7446
_cell_volume 172.465
_citation_journal_id_ASTM CEUJED
_cod_data_source_file Gieck_CEUJED_2006_1998.cif
_cod_data_source_block Co6Ge6Mg1
_cod_original_cell_volume 172.4645
_cod_original_formula_sum 'Co6 Ge6 Mg1'
_cod_database_code 1534580

loop_
_symmetry_equiv_pos_as_xyz
x,y,z
x-y,x,z
-y,x-y,z
-x,-y,z
-x+y,-x,z
y,-x+y,z
-y,-x,-z
x-y,-y,-z
x,x-y,-z
y,x,-z
-x+y,y,-z
-x,-x+y,-z
-x,-y,-z
-x+y,-x,-z
y,-x+y,-z
x,y,-z
x-y,x,-z
-y,x-y,-z
y,x,z
-x+y,y,z
-x,-x+y,z
-y,-x,z
x-y,-y,z
x,x-y,z

loop_
_atom_site_label
_atom_site_type_symbol
_atom_site_fract_x
_atom_site_fract_y
_atom_site_fract_z
_atom_site_occupancy
_atom_site_U_iso_or_equiv
Ge1 Ge 0.3333 0.6667 0 1 0.0
Co1 Co 0 0.5 0.24961 1 0.0
Ge3 Ge 0 0 0.33851 1 0.0
Mg1 Mg 0 0 0 1 0.0
Ge2 Ge 0.3333 0.6667 0.5 1 0.0
